data_4076419
loop_
_publ_author_name
'Elorriaga, David'
'Carrillo-Hermosilla, Fernando'
'Anti\~nolo, Antonio'
'L\'opez-Solera, Isabel'
'Menot, B\'ereng\`ere'
'Fern\'andez-Gal\'an, Rafael'
'Villase\~nor, Elena'
'Otero, Antonio'

_publ_section_title
;
 New Alkylimido Niobium Complexes Supported by Guanidinate Ligands:
 Synthesis, Characterization, and Migratory Insertion Reactions
;
_journal_issue 5
_journal_name_full Organometallics
_journal_page_first 1840
_journal_paper_doi 10.1021/om201192w
_journal_volume 31
_journal_year 2012
_chemical_formula_moiety 'C56 H80 N8 Nb2, 2(C4 H8 O)'
_chemical_formula_sum 'C64 H96 N8 Nb2 O2'
_chemical_formula_weight 1195.31
_chemical_name_systematic
; 
 ? 
;
_space_group_IT_number 15
_symmetry_cell_setting monoclinic
_symmetry_space_group_name_Hall '-C 2yc'
_symmetry_space_group_name_H-M 'C 1 2/c 1'
_atom_sites_solution_hydrogens const
_atom_sites_solution_primary direct
_atom_sites_solution_secondary difmap
_audit_creation_method SHELXL-97
_cell_angle_alpha 90.00
_cell_angle_beta 121.992(2)
_cell_angle_gamma 90.00
_cell_formula_units_Z 4
_cell_length_a 29.609(3)
_cell_length_b 15.5693(14)
_cell_length_c 16.6469(15)
_cell_measurement_reflns_used 662
_cell_measurement_temperature 230(2)
_cell_measurement_theta_max 17.071
_cell_measurement_theta_min 2.866
_cell_volume 6508.6(11)
_computing_cell_refinement 'Bruker SAINT'
_computing_data_collection 'Bruker APEX'
_computing_data_reduction 'Bruker SAINT'
_computing_molecular_graphics 'Bruker SHELXTL'
_computing_publication_material 'Bruker SHELXTL'
_computing_structure_refinement 'SHELXL-97 (Sheldrick, 1997)'
_computing_structure_solution 'SHELXS-97 (Sheldrick, 1990)'
_diffrn_ambient_temperature 230(2)
_diffrn_measured_fraction_theta_full 0.995
_diffrn_measured_fraction_theta_max 0.995
_diffrn_measurement_device_type 'CCD area detector'
_diffrn_measurement_method 'omega scan'
_diffrn_radiation_monochromator graphite
_diffrn_radiation_source 'fine-focus sealed tube'
_diffrn_radiation_type MoK\a
_diffrn_radiation_wavelength 0.71073
_diffrn_reflns_av_R_equivalents 0.1250
_diffrn_reflns_av_sigmaI/netI 0.1932
_diffrn_reflns_limit_h_max 41
_diffrn_reflns_limit_h_min -42
_diffrn_reflns_limit_k_max 22
_diffrn_reflns_limit_k_min -16
_diffrn_reflns_limit_l_max 23
_diffrn_reflns_limit_l_min -17
_diffrn_reflns_number 22551
_diffrn_reflns_theta_full 30.45
_diffrn_reflns_theta_max 30.45
_diffrn_reflns_theta_min 2.39
_exptl_absorpt_coefficient_mu 0.398
_exptl_absorpt_correction_T_max 0.7461
_exptl_absorpt_correction_T_min 0.6149
_exptl_absorpt_correction_type multi-scan
_exptl_absorpt_process_details SADABS
_exptl_crystal_colour Yellow
_exptl_crystal_density_diffrn 1.220
_exptl_crystal_density_method 'not measured'
_exptl_crystal_description Prismatic
_exptl_crystal_F_000 2536
_exptl_crystal_size_max 0.530
_exptl_crystal_size_mid 0.473
_exptl_crystal_size_min 0.452
_refine_diff_density_max 0.445
_refine_diff_density_min -0.734
_refine_diff_density_rms 0.087
_refine_ls_extinction_method none
_refine_ls_goodness_of_fit_ref 0.922
_refine_ls_hydrogen_treatment mixed
_refine_ls_matrix_type full
_refine_ls_number_parameters 374
_refine_ls_number_reflns 9858
_refine_ls_number_restraints 0
_refine_ls_restrained_S_all 0.922
_refine_ls_R_factor_all 0.2040
_refine_ls_R_factor_gt 0.0787
_refine_ls_shift/su_max 0.002
_refine_ls_shift/su_mean 0.000
_refine_ls_structure_factor_coef Fsqd
_refine_ls_weighting_details 'calc w=1/[\s^2^(Fo^2^)+(0.0608P)^2^+0.0000P] where P=(Fo^2^+2Fc^2^)/3'
_refine_ls_weighting_scheme calc
_refine_ls_wR_factor_gt 0.1447
_refine_ls_wR_factor_ref 0.1936
_reflns_number_gt 3899
_reflns_number_total 9858
_reflns_threshold_expression >2sigma(I)
_cod_data_source_file om201192w_si_001.cif
_cod_data_source_block 9
_cod_depositor_comments
;
The following automatic conversions were performed:

'_symmetry_cell_setting' value 'Monoclinic' changed to 'monoclinic'
according to /home/saulius/struct/CIF-dictionaries/cif_core.dic
dictionary named 'cif_core.dic' version 2.4.1 from 2010-06-29.

Automatic conversion script
Id: cif_fix_values 1715 2011-07-08 13:25:40Z adriana 
;
_cod_original_cell_volume 6508.5(10)
_cod_original_sg_symbol_H-M C2/c
_cod_database_code 4076419

loop_
_symmetry_equiv_pos_as_xyz
'x, y, z'
'-x, y, -z+1/2'
'x+1/2, y+1/2, z'
'-x+1/2, y+1/2, -z+1/2'
'-x, -y, -z'
'x, -y, z-1/2'
'-x+1/2, -y+1/2, -z'
'x+1/2, -y+1/2, z-1/2'

loop_
_atom_site_label
_atom_site_type_symbol
_atom_site_fract_x
_atom_site_fract_y
_atom_site_fract_z
_atom_site_U_iso_or_equiv
_atom_site_adp_type
_atom_site_occupancy
_atom_site_symmetry_multiplicity
_atom_site_calc_flag
_atom_site_refinement_flags
_atom_site_disorder_assembly
_atom_site_disorder_group
Nb1 Nb 0.158477(18) 0.35428(3) 0.15008(3) 0.04285(16) Uani 1 1 d . . .
N1 N 0.12097(17) 0.3827(3) 0.2000(3) 0.0549(12) Uani 1 1 d . . .
N2 N 0.23694(15) 0.3839(3) 0.2552(3) 0.0398(10) Uani 1 1 d . . .
N3 N 0.22680(15) 0.3457(3) 0.1176(3) 0.0407(9) Uani 1 1 d . . .
N4 N 0.31401(19) 0.3813(3) 0.2455(4) 0.0471(12) Uani 1 1 d . B .
H4 H 0.3323(19) 0.396(3) 0.293(3) 0.038(17) Uiso 1 1 d . . .
C1 C 0.0858(2) 0.4052(5) 0.2348(4) 0.0676(17) Uani 1 1 d . . .
C2 C 0.1049(3) 0.4895(5) 0.2908(5) 0.082(2) Uani 1 1 d . . .
H2A H 0.1407 0.4826 0.3437 0.122 Uiso 1 1 calc R . .
H2B H 0.0821 0.5043 0.3134 0.122 Uiso 1 1 calc R . .
H2C H 0.1039 0.5344 0.2504 0.122 Uiso 1 1 calc R . .
C3 C 0.0890(3) 0.3318(5) 0.2990(6) 0.098(2) Uani 1 1 d . . .
H3A H 0.0735 0.2809 0.2618 0.147 Uiso 1 1 calc R . .
H3B H 0.0699 0.3475 0.3287 0.147 Uiso 1 1 calc R . .
H3C H 0.1256 0.3209 0.3467 0.147 Uiso 1 1 calc R . .
C4 C 0.0284(2) 0.4172(6) 0.1484(5) 0.091(2) Uani 1 1 d . . .
H4A H 0.0289 0.4562 0.1042 0.137 Uiso 1 1 calc R . .
H4B H 0.0062 0.4401 0.1692 0.137 Uiso 1 1 calc R . .
H4C H 0.0145 0.3627 0.1181 0.137 Uiso 1 1 calc R . .
C5 C 0.2616(2) 0.3698(3) 0.2068(3) 0.0391(11) Uani 1 1 d . . .
C6 C 0.2637(2) 0.4233(3) 0.3484(4) 0.0490(13) Uani 1 1 d . . .
H6 H 0.3021 0.4143 0.3781 0.059 Uiso 1 1 calc R . .
C7 C 0.2464(3) 0.3808(4) 0.4107(4) 0.0683(17) Uani 1 1 d . . .
H7A H 0.2088 0.3886 0.3826 0.102 Uiso 1 1 calc R . .
H7B H 0.2652 0.4067 0.4724 0.102 Uiso 1 1 calc R . .
H7C H 0.2545 0.3206 0.4162 0.102 Uiso 1 1 calc R . .
C8 C 0.2534(3) 0.5197(4) 0.3392(5) 0.079(2) Uani 1 1 d . . .
H8A H 0.2667 0.5446 0.3030 0.119 Uiso 1 1 calc R . .
H8B H 0.2712 0.5452 0.4011 0.119 Uiso 1 1 calc R . .
H8C H 0.2158 0.5301 0.3078 0.119 Uiso 1 1 calc R . .
C9 C 0.3408(2) 0.4054(4) 0.1955(4) 0.0530(14) Uani 1 1 d . . .
H9 H 0.3205 0.3674 0.1409 0.064 Uiso 1 1 calc R A 1
C10 C 0.3253(9) 0.4821(17) 0.1462(18) 0.129(10) Uani 0.50 1 d P B 1
H10A H 0.3413 0.4871 0.1090 0.155 Uiso 0.50 1 calc PR B 1
H10B H 0.3368 0.5290 0.1901 0.155 Uiso 0.50 1 calc PR B 1
H10C H 0.2873 0.4833 0.1052 0.155 Uiso 0.50 1 calc PR B 1
C10A C 0.3461(8) 0.5062(12) 0.2019(13) 0.067(5) Uani 0.50 1 d P B 2
H10D H 0.3567 0.5261 0.1596 0.081 Uiso 0.50 1 calc PR B 2
H10E H 0.3725 0.5227 0.2655 0.081 Uiso 0.50 1 calc PR B 2
H10F H 0.3125 0.5313 0.1843 0.081 Uiso 0.50 1 calc PR B 2
C11 C 0.3916(8) 0.3624(13) 0.2353(14) 0.069(5) Uani 0.50 1 d P B 1
H11A H 0.3861 0.3015 0.2271 0.083 Uiso 0.50 1 calc PR B 1
H11B H 0.4135 0.3755 0.3016 0.083 Uiso 0.50 1 calc PR B 1
H11C H 0.4090 0.3817 0.2036 0.083 Uiso 0.50 1 calc PR B 1
C11A C 0.4016(8) 0.3994(14) 0.2698(15) 0.080(6) Uani 0.50 1 d P B 2
H11D H 0.4205 0.3951 0.2377 0.096 Uiso 0.50 1 calc PR B 2
H11E H 0.4087 0.3496 0.3087 0.096 Uiso 0.50 1 calc PR B 2
H11F H 0.4130 0.4500 0.3088 0.096 Uiso 0.50 1 calc PR B 2
C12 C 0.1529(3) 0.2144(4) 0.1551(6) 0.084(2) Uani 1 1 d . . .
H12A H 0.1823 0.1836 0.1585 0.100 Uiso 1 1 calc R . .
H12B H 0.1459 0.1940 0.2026 0.100 Uiso 1 1 calc R . .
C13 C 0.1060(3) 0.2201(5) 0.0606(7) 0.084(2) Uani 1 1 d . . .
C14 C 0.1113(4) 0.2330(5) -0.0163(7) 0.101(3) Uani 1 1 d . . .
H14 H 0.1448 0.2284 -0.0083 0.122 Uiso 1 1 calc R . .
C15 C 0.0682(6) 0.2525(8) -0.1041(9) 0.157(5) Uani 1 1 d . . .
H15 H 0.0726 0.2616 -0.1548 0.189 Uiso 1 1 calc R . .
C16 C 0.0181(6) 0.2587(11) -0.1171(9) 0.199(7) Uani 1 1 d . . .
H16 H -0.0114 0.2694 -0.1771 0.239 Uiso 1 1 calc R . .
C17 C 0.0123(5) 0.2493(11) -0.0444(11) 0.195(7) Uani 1 1 d . . .
H17 H -0.0214 0.2552 -0.0537 0.234 Uiso 1 1 calc R . .
C18 C 0.0543(4) 0.2311(7) 0.0440(8) 0.139(4) Uani 1 1 d . . .
H18 H 0.0490 0.2259 0.0940 0.167 Uiso 1 1 calc R . .
C21 C 0.24001(18) 0.2992(3) 0.0607(3) 0.0354(11) Uani 1 1 d . . .
C22 C 0.27311(19) 0.2266(3) 0.0945(3) 0.0417(12) Uani 1 1 d . . .
H22 H 0.2888 0.2101 0.1575 0.050 Uiso 1 1 calc R . .
C23 C 0.21762(19) 0.3207(3) -0.0340(3) 0.0417(12) Uani 1 1 d . . .
H23 H 0.1956 0.3686 -0.0577 0.050 Uiso 1 1 calc R . .
C31 C 0.1143(2) 0.4377(4) 0.0224(4) 0.0569(15) Uani 1 1 d . . .
H31A H 0.1200 0.4190 -0.0271 0.068 Uiso 1 1 calc R . .
H31B H 0.0764 0.4369 -0.0020 0.068 Uiso 1 1 calc R . .
C32 C 0.1368(2) 0.5241(4) 0.0569(4) 0.0516(14) Uani 1 1 d . . .
C33 C 0.1142(2) 0.5825(4) 0.0901(4) 0.0674(17) Uani 1 1 d . . .
H33 H 0.0831 0.5678 0.0879 0.081 Uiso 1 1 calc R . .
C34 C 0.1372(3) 0.6606(4) 0.1257(5) 0.0778(19) Uani 1 1 d . . .
H34 H 0.1213 0.6983 0.1469 0.093 Uiso 1 1 calc R . .
C35 C 0.1834(3) 0.6846(4) 0.1306(5) 0.0735(18) Uani 1 1 d . . .
H35 H 0.1990 0.7376 0.1556 0.088 Uiso 1 1 calc R . .
C36 C 0.2056(3) 0.6293(4) 0.0984(4) 0.0649(16) Uani 1 1 d . . .
H36 H 0.2365 0.6453 0.1008 0.078 Uiso 1 1 calc R . .
C37 C 0.1837(2) 0.5508(4) 0.0626(4) 0.0551(14) Uani 1 1 d . . .
H37 H 0.2001 0.5143 0.0416 0.066 Uiso 1 1 calc R . .
O1 O 0.4014(2) 0.4105(5) 0.4616(4) 0.1087(18) Uani 1 1 d . . .
C41 C 0.4207(5) 0.4906(7) 0.4994(9) 0.165(5) Uani 1 1 d . . .
H41A H 0.3923 0.5260 0.4942 0.199 Uiso 1 1 calc R . .
H41B H 0.4349 0.5185 0.4654 0.199 Uiso 1 1 calc R . .
C42 C 0.4631(6) 0.4793(13) 0.6002(12) 0.212(8) Uani 1 1 d . . .
H42A H 0.4982 0.4818 0.6087 0.254 Uiso 1 1 calc R . .
H42B H 0.4608 0.5228 0.6395 0.254 Uiso 1 1 calc R . .
C43 C 0.4523(6) 0.3949(14) 0.6220(9) 0.229(8) Uani 1 1 d . . .
H43A H 0.4847 0.3609 0.6533 0.275 Uiso 1 1 calc R . .
H43B H 0.4389 0.3993 0.6638 0.275 Uiso 1 1 calc R . .
C44 C 0.4143(5) 0.3563(8) 0.5365(8) 0.173(5) Uani 1 1 d . . .
H44A H 0.4283 0.3028 0.5286 0.208 Uiso 1 1 calc R . .
H44B H 0.3826 0.3434 0.5376 0.208 Uiso 1 1 calc R . .

loop_
_atom_site_aniso_label
_atom_site_aniso_U_11
_atom_site_aniso_U_22
_atom_site_aniso_U_33
_atom_site_aniso_U_23
_atom_site_aniso_U_13
_atom_site_aniso_U_12
Nb1 0.0488(3) 0.0461(3) 0.0449(3) -0.0090(2) 0.0324(2) -0.0046(2)
N1 0.054(3) 0.067(3) 0.059(3) -0.014(2) 0.039(2) -0.011(2)
N2 0.047(2) 0.051(3) 0.030(2) -0.0084(18) 0.0266(19) 0.0003(19)
N3 0.047(2) 0.046(2) 0.040(2) -0.007(2) 0.031(2) 0.001(2)
N4 0.046(3) 0.062(3) 0.041(3) -0.008(2) 0.027(3) -0.007(2)
C1 0.068(4) 0.094(5) 0.066(4) -0.004(4) 0.053(4) 0.006(4)
C2 0.085(5) 0.104(6) 0.070(4) -0.021(4) 0.051(4) 0.017(4)
C3 0.116(6) 0.118(7) 0.112(6) 0.009(5) 0.094(5) 0.002(5)
C4 0.058(4) 0.141(7) 0.086(5) -0.008(5) 0.045(4) 0.005(4)
C5 0.051(3) 0.037(3) 0.037(3) -0.004(2) 0.029(2) -0.001(2)
C6 0.053(3) 0.059(4) 0.039(3) -0.009(3) 0.027(3) 0.005(3)
C7 0.088(5) 0.085(5) 0.047(4) 0.006(3) 0.046(4) 0.006(4)
C8 0.121(6) 0.055(4) 0.073(5) -0.021(3) 0.058(4) -0.008(4)
C9 0.046(3) 0.070(4) 0.052(3) -0.010(3) 0.032(3) -0.015(3)
C10 0.092(17) 0.16(3) 0.17(3) 0.08(2) 0.093(19) 0.018(15)
C10A 0.077(13) 0.050(8) 0.090(14) -0.006(9) 0.054(11) -0.003(8)
C11 0.073(11) 0.084(13) 0.089(15) -0.006(10) 0.069(12) -0.006(10)
C11A 0.055(9) 0.102(19) 0.077(14) 0.001(10) 0.032(11) 0.002(11)
C12 0.107(6) 0.051(4) 0.129(7) -0.011(4) 0.087(6) -0.015(4)
C13 0.087(5) 0.077(5) 0.113(7) -0.047(5) 0.070(5) -0.035(4)
C14 0.092(6) 0.111(7) 0.104(7) -0.051(5) 0.053(6) -0.057(5)
C15 0.150(10) 0.204(12) 0.119(10) -0.094(9) 0.073(9) -0.102(10)
C16 0.118(10) 0.33(2) 0.095(9) -0.088(11) 0.016(8) -0.063(11)
C17 0.092(8) 0.342(19) 0.143(11) -0.153(13) 0.056(9) -0.067(9)
C18 0.094(6) 0.199(11) 0.151(10) -0.106(8) 0.082(7) -0.072(7)
C21 0.043(3) 0.038(3) 0.036(3) -0.005(2) 0.029(2) -0.003(2)
C22 0.050(3) 0.047(3) 0.032(3) 0.004(2) 0.025(2) 0.004(2)
C23 0.053(3) 0.038(3) 0.047(3) -0.004(2) 0.035(3) 0.006(2)
C31 0.055(3) 0.075(4) 0.049(3) -0.004(3) 0.033(3) 0.002(3)
C32 0.066(4) 0.049(3) 0.042(3) 0.008(3) 0.030(3) 0.012(3)
C33 0.069(4) 0.062(4) 0.081(5) 0.009(4) 0.046(4) 0.011(3)
C34 0.106(5) 0.055(4) 0.082(5) -0.004(3) 0.056(4) 0.018(4)
C35 0.104(5) 0.053(4) 0.068(4) 0.002(3) 0.049(4) 0.003(4)
C36 0.072(4) 0.055(4) 0.071(4) -0.002(3) 0.041(4) -0.001(3)
C37 0.063(4) 0.052(4) 0.060(4) 0.003(3) 0.040(3) 0.001(3)
O1 0.088(4) 0.145(6) 0.068(4) -0.015(4) 0.024(3) -0.020(4)
C41 0.148(9) 0.131(10) 0.146(11) -0.016(8) 0.030(9) -0.053(8)
C42 0.178(13) 0.28(2) 0.159(14) -0.103(14) 0.079(11) -0.137(14)
C43 0.161(13) 0.33(2) 0.095(10) -0.073(13) 0.000(9) -0.012(14)
C44 0.205(13) 0.147(10) 0.084(8) -0.004(8) 0.020(8) -0.005(9)

loop_
_atom_type_symbol
_atom_type_description
_atom_type_scat_dispersion_real
_atom_type_scat_dispersion_imag
_atom_type_scat_source
C C 0.0033 0.0016 'International Tables Vol C Tables 4.2.6.8 and 6.1.1.4'
H H 0.0000 0.0000 'International Tables Vol C Tables 4.2.6.8 and 6.1.1.4'
N N 0.0061 0.0033 'International Tables Vol C Tables 4.2.6.8 and 6.1.1.4'
Nb Nb -2.0727 0.6215 'International Tables Vol C Tables 4.2.6.8 and 6.1.1.4'
O O 0.0106 0.0060 'International Tables Vol C Tables 4.2.6.8 and 6.1.1.4'

loop_
_geom_angle_atom_site_label_1
_geom_angle_atom_site_label_2
_geom_angle_atom_site_label_3
_geom_angle
_geom_angle_site_symmetry_1
N1 Nb1 N2 104.40(17) .
N1 Nb1 C12 98.8(2) .
N2 Nb1 C12 105.1(2) .
N1 Nb1 C31 96.1(2) .
N2 Nb1 C31 120.03(18) .
C12 Nb1 C31 126.7(3) .
N1 Nb1 N3 162.73(17) .
N2 Nb1 N3 59.73(13) .
C12 Nb1 N3 92.5(2) .
C31 Nb1 N3 87.47(17) .
N1 Nb1 C13 98.0(2) .
N2 Nb1 C13 137.0(2) .
C12 Nb1 C13 34.4(3) .
C31 Nb1 C13 93.0(3) .
N3 Nb1 C13 98.68(18) .
N1 Nb1 C5 134.04(17) .
N2 Nb1 C5 29.92(13) .
C12 Nb1 C5 99.9(2) .
C31 Nb1 C5 105.43(17) .
N3 Nb1 C5 29.81(13) .
C13 Nb1 C5 120.34(19) .
C1 N1 Nb1 175.6(4) .
C5 N2 C6 122.7(4) .
C5 N2 Nb1 100.1(3) .
C6 N2 Nb1 136.3(3) .
C5 N3 C21 124.7(4) .
C5 N3 Nb1 88.8(3) .
C21 N3 Nb1 139.8(3) .
C5 N4 C9 126.6(5) .
C5 N4 H4 125(4) .
C9 N4 H4 103(4) .
N1 C1 C3 107.5(5) .
N1 C1 C2 109.3(5) .
C3 C1 C2 110.3(6) .
N1 C1 C4 108.6(5) .
C3 C1 C4 111.7(6) .
C2 C1 C4 109.3(6) .
C1 C2 H2A 109.5 .
C1 C2 H2B 109.5 .
H2A C2 H2B 109.5 .
C1 C2 H2C 109.5 .
H2A C2 H2C 109.5 .
H2B C2 H2C 109.5 .
C1 C3 H3A 109.5 .
C1 C3 H3B 109.5 .
H3A C3 H3B 109.5 .
C1 C3 H3C 109.5 .
H3A C3 H3C 109.5 .
H3B C3 H3C 109.5 .
C1 C4 H4A 109.5 .
C1 C4 H4B 109.5 .
H4A C4 H4B 109.5 .
C1 C4 H4C 109.5 .
H4A C4 H4C 109.5 .
H4B C4 H4C 109.5 .
N3 C5 N4 125.9(4) .
N3 C5 N2 111.3(4) .
N4 C5 N2 122.8(4) .
N3 C5 Nb1 61.4(2) .
N4 C5 Nb1 172.7(4) .
N2 C5 Nb1 50.0(2) .
N2 C6 C8 110.0(4) .
N2 C6 C7 110.7(4) .
C8 C6 C7 111.9(5) .
N2 C6 H6 108.0 .
C8 C6 H6 108.0 .
C7 C6 H6 108.0 .
C6 C7 H7A 109.5 .
C6 C7 H7B 109.5 .
H7A C7 H7B 109.5 .
C6 C7 H7C 109.5 .
H7A C7 H7C 109.5 .
H7B C7 H7C 109.5 .
C6 C8 H8A 109.5 .
C6 C8 H8B 109.5 .
H8A C8 H8B 109.5 .
C6 C8 H8C 109.5 .
H8A C8 H8C 109.5 .
H8B C8 H8C 109.5 .
C10 C9 C11 127.4(13) .
C10 C9 N4 116.7(11) .
C11 C9 N4 111.4(9) .
C10 C9 C11A 113.7(13) .
N4 C9 C11A 106.2(10) .
C11 C9 C10A 112.7(11) .
N4 C9 C10A 106.4(9) .
C11A C9 C10A 88.5(11) .
C10 C9 H9 97.0 .
C11 C9 H9 97.0 .
N4 C9 H9 97.0 .
C11A C9 H9 125.7 .
C10A C9 H9 130.8 .
C9 C10 H10A 109.5 .
C9 C10 H10B 109.5 .
C9 C10 H10C 109.5 .
C9 C10A H10D 109.5 .
C9 C10A H10E 109.5 .
H10D C10A H10E 109.5 .
C9 C10A H10F 109.5 .
H10D C10A H10F 109.5 .
H10E C10A H10F 109.5 .
C9 C11 H11A 109.5 .
C9 C11 H11B 109.5 .
C9 C11 H11C 109.5 .
C9 C11A H11D 109.5 .
C9 C11A H11E 109.5 .
H11D C11A H11E 109.5 .
C9 C11A H11F 109.5 .
H11D C11A H11F 109.5 .
H11E C11A H11F 109.5 .
C13 C12 Nb1 86.9(4) .
C13 C12 H12A 114.2 .
Nb1 C12 H12A 114.2 .
C13 C12 H12B 114.2 .
Nb1 C12 H12B 114.2 .
H12A C12 H12B 111.3 .
C14 C13 C18 116.3(9) .
C14 C13 C12 120.0(7) .
C18 C13 C12 122.4(8) .
C14 C13 Nb1 95.0(5) .
C18 C13 Nb1 106.0(5) .
C12 C13 Nb1 58.7(3) .
C15 C14 C13 121.2(9) .
C15 C14 H14 119.4 .
C13 C14 H14 119.4 .
C14 C15 C16 119.9(11) .
C14 C15 H15 120.1 .
C16 C15 H15 120.1 .
C17 C16 C15 120.0(12) .
C17 C16 H16 120.0 .
C15 C16 H16 120.0 .
C16 C17 C18 121.7(12) .
C16 C17 H17 119.1 .
C18 C17 H17 119.1 .
C17 C18 C13 120.7(10) .
C17 C18 H18 119.6 .
C13 C18 H18 119.6 .
C23 C21 N3 120.4(4) .
C23 C21 C22 117.5(4) .
N3 C21 C22 122.0(4) .
C23 C22 C21 120.1(4) 7
C23 C22 H22 120.0 7
C21 C22 H22 120.0 .
C22 C23 C21 122.5(4) 7
C22 C23 H23 118.8 7
C21 C23 H23 118.8 .
C32 C31 Nb1 104.1(3) .
C32 C31 H31A 110.9 .
Nb1 C31 H31A 110.9 .
C32 C31 H31B 110.9 .
Nb1 C31 H31B 110.9 .
H31A C31 H31B 109.0 .
C37 C32 C33 116.2(5) .
C37 C32 C31 121.6(5) .
C33 C32 C31 122.1(5) .
C34 C33 C32 121.0(6) .
C34 C33 H33 119.5 .
C32 C33 H33 119.5 .
C33 C34 C35 121.2(6) .
C33 C34 H34 119.4 .
C35 C34 H34 119.4 .
C36 C35 C34 118.6(6) .
C36 C35 H35 120.7 .
C34 C35 H35 120.7 .
C35 C36 C37 121.7(6) .
C35 C36 H36 119.2 .
C37 C36 H36 119.2 .
C36 C37 C32 121.3(6) .
C36 C37 H37 119.4 .
C32 C37 H37 119.4 .
C41 O1 C44 107.0(8) .
O1 C41 C42 108.0(11) .
O1 C41 H41A 110.1 .
C42 C41 H41A 110.1 .
O1 C41 H41B 110.1 .
C42 C41 H41B 110.1 .
H41A C41 H41B 108.4 .
C43 C42 C41 103.0(10) .
C43 C42 H42A 111.2 .
C41 C42 H42A 111.2 .
C43 C42 H42B 111.2 .
C41 C42 H42B 111.2 .
H42A C42 H42B 109.1 .
C44 C43 C42 107.6(14) .
C44 C43 H43A 110.2 .
C42 C43 H43A 110.2 .
C44 C43 H43B 110.2 .
C42 C43 H43B 110.2 .
H43A C43 H43B 108.5 .
O1 C44 C43 110.1(12) .
O1 C44 H44A 109.6 .
C43 C44 H44A 109.6 .
O1 C44 H44B 109.6 .
C43 C44 H44B 109.6 .
H44A C44 H44B 108.1 .

loop_
_geom_bond_atom_site_label_1
_geom_bond_atom_site_label_2
_geom_bond_distance
_geom_bond_site_symmetry_2
Nb1 N1 1.761(4) .
Nb1 N2 2.089(4) .
Nb1 C12 2.190(6) .
Nb1 C31 2.229(5) .
Nb1 N3 2.358(4) .
Nb1 C13 2.558(6) .
Nb1 C5 2.686(5) .
N1 C1 1.476(6) .
N2 C5 1.361(6) .
N2 C6 1.452(6) .
N3 C5 1.336(6) .
N3 C21 1.403(5) .
N4 C5 1.341(6) .
N4 C9 1.468(6) .
N4 H4 0.72(5) .
C1 C3 1.533(9) .
C1 C2 1.535(9) .
C1 C4 1.551(8) .
C2 H2A 0.9600 .
C2 H2B 0.9600 .
C2 H2C 0.9600 .
C3 H3A 0.9600 .
C3 H3B 0.9600 .
C3 H3C 0.9600 .
C4 H4A 0.9600 .
C4 H4B 0.9600 .
C4 H4C 0.9600 .
C6 C8 1.523(8) .
C6 C7 1.529(7) .
C6 H6 0.9800 .
C7 H7A 0.9600 .
C7 H7B 0.9600 .
C7 H7C 0.9600 .
C8 H8A 0.9600 .
C8 H8B 0.9600 .
C8 H8C 0.9600 .
C9 C10 1.38(2) .
C9 C11 1.45(2) .
C9 C11A 1.56(2) .
C9 C10A 1.58(2) .
C9 H9 0.9800 .
C10 H10A 0.9600 .
C10 H10B 0.9600 .
C10 H10C 0.9600 .
C10A H10D 0.9600 .
C10A H10E 0.9600 .
C10A H10F 0.9600 .
C11 H11A 0.9600 .
C11 H11B 0.9600 .
C11 H11C 0.9600 .
C11A H11D 0.9600 .
C11A H11E 0.9600 .
C11A H11F 0.9600 .
C12 C13 1.448(10) .
C12 H12A 0.9700 .
C12 H12B 0.9700 .
C13 C14 1.386(10) .
C13 C18 1.414(10) .
C14 C15 1.371(14) .
C14 H14 0.9300 .
C15 C16 1.383(16) .
C15 H15 0.9300 .
C16 C17 1.318(16) .
C16 H16 0.9300 .
C17 C18 1.361(17) .
C17 H17 0.9300 .
C18 H18 0.9300 .
C21 C23 1.388(6) .
C21 C22 1.405(6) .
C22 C23 1.388(6) 7
C22 H22 0.9300 .
C23 C22 1.388(6) 7
C23 H23 0.9300 .
C31 C32 1.477(8) .
C31 H31A 0.9700 .
C31 H31B 0.9700 .
C32 C37 1.402(7) .
C32 C33 1.405(7) .
C33 C34 1.366(9) .
C33 H33 0.9300 .
C34 C35 1.378(9) .
C34 H34 0.9300 .
C35 C36 1.354(8) .
C35 H35 0.9300 .
C36 C37 1.363(8) .
C36 H36 0.9300 .
C37 H37 0.9300 .
O1 C41 1.377(11) .
O1 C44 1.381(11) .
C41 C42 1.480(17) .
C41 H41A 0.9700 .
C41 H41B 0.9700 .
C42 C43 1.44(2) .
C42 H42A 0.9700 .
C42 H42B 0.9700 .
C43 C44 1.399(14) .
C43 H43A 0.9700 .
C43 H43B 0.9700 .
C44 H44A 0.9700 .
C44 H44B 0.9700 .
